data_1529664
loop_
_publ_author_name
'Boilot, J.P.'
'Collin, G.'
'Colomban, P.'

_publ_section_title
;
 Relation Structure-Fast Ion Conduction in the NASICON Solid Structure
;
_journal_name_full 'Journal of Solid State Chemistry'
_journal_page_first 160
_journal_page_last 171
_journal_volume 73
_journal_year 1988
_chemical_formula_sum 'Na3.25 O12 P0.75 Si2.25 Zr2'
_chemical_name_systematic 'Na3.25 Zr2 (Si2.25 P.75 O12)'
_space_group_IT_number 167
_symmetry_space_group_name_Hall '-R 3 2"c'
_symmetry_space_group_name_H-M 'R -3 c :H'
_cell_angle_alpha 90
_cell_angle_beta 90
_cell_angle_gamma 120
_cell_formula_units_Z 6
_cell_length_a 9.089
_cell_length_b 9.089
_cell_length_c 23
_cell_volume 1645.473
_citation_journal_id_ASTM JSSCBI
_cod_data_source_file Boilot_JSSCBI_1988_1604.cif
_cod_data_source_block Na3.25O12P0.75Si2.25Zr2
_cod_database_code 1529664

loop_
_symmetry_equiv_pos_as_xyz
x,y,z
-y,x-y,z
-x+y,-x,z
y,x,-z+1/2
-x,-x+y,-z+1/2
x-y,-y,-z+1/2
-x,-y,-z
y,-x+y,-z
x-y,x,-z
-y,-x,z-1/2
x,x-y,z-1/2
-x+y,y,z-1/2
x+2/3,y+1/3,z+1/3
-y+2/3,x-y+1/3,z+1/3
-x+y+2/3,-x+1/3,z+1/3
y+2/3,x+1/3,-z+5/6
-x+2/3,-x+y+1/3,-z+5/6
x-y+2/3,-y+1/3,-z+5/6
-x+2/3,-y+1/3,-z+1/3
y+2/3,-x+y+1/3,-z+1/3
x-y+2/3,x+1/3,-z+1/3
-y+2/3,-x+1/3,z-1/6
x+2/3,x-y+1/3,z-1/6
-x+y+2/3,y+1/3,z-1/6
x+1/3,y+2/3,z+2/3
-y+1/3,x-y+2/3,z+2/3
-x+y+1/3,-x+2/3,z+2/3
y+1/3,x+2/3,-z+7/6
-x+1/3,-x+y+2/3,-z+7/6
x-y+1/3,-y+2/3,-z+7/6
-x+1/3,-y+2/3,-z+2/3
y+1/3,-x+y+2/3,-z+2/3
x-y+1/3,x+2/3,-z+2/3
-y+1/3,-x+2/3,z+1/6
x+1/3,x-y+2/3,z+1/6
-x+y+1/3,y+2/3,z+1/6

loop_
_atom_site_label
_atom_site_type_symbol
_atom_site_fract_x
_atom_site_fract_y
_atom_site_fract_z
_atom_site_occupancy
_atom_site_U_iso_or_equiv
P1 P+5 0.2909 0 0.25 0.25 0.0
O2 O-2 0.1919 0.1689 0.091 1 0.0
Na2 Na+1 0.6346 0 0.25 0.75 0.0
Si1 Si+4 0.2902 0 0.25 0.75 0.0
Zr1 Zr+4 0 0 0.1478 1 0.0
Na1 Na+1 0 0 0 0.37 0.0
Na3 Na+1 0.9739 0.7968 0.9756 0.1 0.0
O1 O-2 0.1738 -0.0325 0.1943 1 0.0
